data_7159273
loop_
_publ_author_name
'Ng, Jia Hui'
'Lim, Felicia Phei Lin'
'Tiekink, Edward R. T.'
'Dolzhenko, Anton V.'

_publ_section_title
;
 3,4-Diaminopyrazolo[3,4-<i>d</i>]pyrimidines: a new three-component
 microwave-assisted synthesis and anti-leukemic properties.
;
_journal_issue 16
_journal_name_full 'Organic &amp; biomolecular chemistry'
_journal_page_first 3432
_journal_page_last 3446
_journal_paper_doi 10.1039/d3ob00350g
_journal_volume 21
_journal_year 2023
_chemical_formula_moiety 'C18 H15 Cl N6 O, C H4 O'
_chemical_formula_sum 'C19 H19 Cl N6 O2'
_chemical_formula_weight 398.85
_space_group_crystal_system monoclinic
_space_group_IT_number 14
_space_group_name_Hall '-P 2ybc'
_space_group_name_H-M_alt 'P 1 21/c 1'
_atom_sites_solution_hydrogens mixed
_atom_sites_solution_primary direct
_atom_sites_solution_secondary difmap
_audit_creation_method SHELXL-2018/3
_audit_update_record
;
2023-02-13 deposited with the CCDC.	2023-04-04 downloaded from the CCDC.
;
_cell_angle_alpha 90
_cell_angle_beta 103.5200(10)
_cell_angle_gamma 90
_cell_formula_units_Z 4
_cell_length_a 13.15110(10)
_cell_length_b 20.8896(2)
_cell_length_c 7.00740(10)
_cell_measurement_reflns_used 15087
_cell_measurement_temperature 100(2)
_cell_measurement_theta_max 76.2380
_cell_measurement_theta_min 3.4410
_cell_volume 1871.73(4)
_computing_cell_refinement
;
CrysAlisPro 1.171.39.31a (Rigaku Oxford Diffraction, 2017)
;
_computing_data_collection
;
CrysAlisPro 1.171.39.31a (Rigaku Oxford Diffraction, 2017)
;
_computing_data_reduction
;
CrysAlisPro 1.171.39.31a (Rigaku Oxford Diffraction, 2017)
;
_computing_molecular_graphics
;
ORTEP-3 for Windows (Farrugia, 2012), DIAMOND (Brandenburg, 2006)
;
_computing_publication_material 'SHELXL-2018/3 (Sheldrick, 2015)'
_computing_structure_refinement 'SHELXL-2018/3 (Sheldrick, 2015)'
_computing_structure_solution 'SHELXS (Sheldrick, 2015)'
_diffrn_ambient_temperature 100(2)
_diffrn_detector_area_resol_mean 5.2558
_diffrn_measured_fraction_theta_full 1.000
_diffrn_measured_fraction_theta_max 1.000
_diffrn_measurement_device_type 'XtaLAB Synergy, Dualflex, AtlasS2'
_diffrn_measurement_method '\w scans'
_diffrn_radiation_type CuK\a
_diffrn_radiation_wavelength 1.54184
_diffrn_reflns_av_R_equivalents 0.0295
_diffrn_reflns_av_unetI/netI 0.0156
_diffrn_reflns_Laue_measured_fraction_full 1.000
_diffrn_reflns_Laue_measured_fraction_max 1.000
_diffrn_reflns_limit_h_max 15
_diffrn_reflns_limit_h_min -15
_diffrn_reflns_limit_k_max 24
_diffrn_reflns_limit_k_min -13
_diffrn_reflns_limit_l_max 8
_diffrn_reflns_limit_l_min -8
_diffrn_reflns_number 23701
_diffrn_reflns_point_group_measured_fraction_full 1.000
_diffrn_reflns_point_group_measured_fraction_max 1.000
_diffrn_reflns_theta_full 67.076
_diffrn_reflns_theta_max 67.076
_diffrn_reflns_theta_min 3.457
_diffrn_source 'micro-focus sealed X-ray tube'
_exptl_absorpt_coefficient_mu 2.053
_exptl_absorpt_correction_T_max 1.000
_exptl_absorpt_correction_T_min 0.575
_exptl_absorpt_process_details
;
CrysAlisPro 1.171.39.31a (Rigaku Oxford Diffraction, 2017)
;
_exptl_crystal_colour colourless
_exptl_crystal_density_diffrn 1.415
_exptl_crystal_description block
_exptl_crystal_F_000 832
_exptl_crystal_size_max 0.177
_exptl_crystal_size_mid 0.079
_exptl_crystal_size_min 0.067
_refine_diff_density_max 0.222
_refine_diff_density_min -0.450
_refine_diff_density_rms 0.054
_refine_ls_extinction_method none
_refine_ls_goodness_of_fit_ref 1.070
_refine_ls_hydrogen_treatment mixed
_refine_ls_matrix_type full
_refine_ls_number_parameters 267
_refine_ls_number_reflns 3349
_refine_ls_number_restraints 4
_refine_ls_restrained_S_all 1.070
_refine_ls_R_factor_all 0.0345
_refine_ls_R_factor_gt 0.0329
_refine_ls_shift/su_max 0.000
_refine_ls_shift/su_mean 0.000
_refine_ls_structure_factor_coef Fsqd
_refine_ls_weighting_details 'w=1/[\s^2^(Fo^2^)+(0.0513P)^2^+0.8904P] where P=(Fo^2^+2Fc^2^)/3'
_refine_ls_weighting_scheme calc
_refine_ls_wR_factor_gt 0.0910
_refine_ls_wR_factor_ref 0.0923
_reflns_Friedel_coverage 0.000
_reflns_number_gt 3171
_reflns_number_total 3349
_reflns_threshold_expression 'I > 2\s(I)'
_cod_data_source_file d3ob00350g2.cif
_cod_data_source_block shelx_CCDC2
_cod_depositor_comments 'Adding full bibliography for 7159271--7159274.cif.'
_cod_original_sg_symbol_H-M 'P 21/c'
_cod_database_code 7159273
_shelx_shelxl_version_number 2018/3
_shelx_space_group_comment
;
The symmetry employed for this shelxl refinement is uniquely defined
by the following loop, which should always be used as a source of
symmetry information in preference to the above space-group names.
They are only intended as comments.
;
_shelx_estimated_absorpt_t_min 0.713
_shelx_estimated_absorpt_t_max 0.875

loop_
_space_group_symop_operation_xyz
'x, y, z'
'-x, y+1/2, -z+1/2'
'-x, -y, -z'
'x, -y-1/2, z-1/2'

loop_
_atom_site_label
_atom_site_type_symbol
_atom_site_fract_x
_atom_site_fract_y
_atom_site_fract_z
_atom_site_U_iso_or_equiv
_atom_site_adp_type
_atom_site_occupancy
_atom_site_site_symmetry_order
_atom_site_calc_flag
_atom_site_refinement_flags_posn
_atom_site_refinement_flags_adp
_atom_site_refinement_flags_occupancy
_atom_site_disorder_assembly
_atom_site_disorder_group
Cl3 Cl -0.04716(3) 0.29746(2) 0.64637(6) 0.02772(13) Uani 1 1 d . . . . .
O4 O 0.12048(8) 0.49481(5) 1.13781(14) 0.0200(2) Uani 1 1 d . . . . .
O51 O 0.50749(10) 0.24639(6) 0.6342(3) 0.0505(4) Uani 1 1 d D . . . .
H5O H 0.489(2) 0.2104(8) 0.667(4) 0.076 Uiso 1 1 d D U . . .
N1 N 0.46411(9) 0.43121(6) 0.14611(17) 0.0171(3) Uani 1 1 d D . . . .
H1N H 0.4963(12) 0.4297(8) 0.050(2) 0.021 Uiso 1 1 d D U . . .
N2 N 0.44336(9) 0.37603(6) 0.23704(17) 0.0175(3) Uani 1 1 d . . . . .
N3 N 0.37191(9) 0.35023(6) 0.50731(17) 0.0175(3) Uani 1 1 d D . . . .
H3N H 0.4164(11) 0.3193(7) 0.543(2) 0.021 Uiso 1 1 d D U . . .
N4 N 0.30002(9) 0.49445(6) 0.62982(16) 0.0157(3) Uani 1 1 d D . . . .
H4N H 0.2991(13) 0.4537(5) 0.658(2) 0.019 Uiso 1 1 d D U . . .
N5 N 0.34782(9) 0.57164(5) 0.42408(17) 0.0164(3) Uani 1 1 d . . . . .
N7 N 0.43589(9) 0.54462(6) 0.16900(16) 0.0165(3) Uani 1 1 d . . . . .
C3 C 0.39459(10) 0.39405(7) 0.37393(19) 0.0153(3) Uani 1 1 d . . . . .
C3A C 0.38115(10) 0.46179(7) 0.37147(19) 0.0150(3) Uani 1 1 d . . . . .
C4 C 0.34193(10) 0.51022(6) 0.47657(19) 0.0147(3) Uani 1 1 d . . . . .
C6 C 0.39329(10) 0.58437(7) 0.2755(2) 0.0168(3) Uani 1 1 d . . . . .
H6 H 0.395194 0.628332 0.241799 0.020 Uiso 1 1 calc R U . . .
C7A C 0.42749(10) 0.48276(7) 0.22233(19) 0.0151(3) Uani 1 1 d . . . . .
C31 C 0.27178(11) 0.34129(6) 0.5398(2) 0.0162(3) Uani 1 1 d . . . . .
C32 C 0.18183(11) 0.36614(7) 0.4150(2) 0.0182(3) Uani 1 1 d . . . . .
H32 H 0.187606 0.391519 0.305532 0.022 Uiso 1 1 calc R U . . .
C33 C 0.08399(11) 0.35398(7) 0.4500(2) 0.0204(3) Uani 1 1 d . . . . .
H33 H 0.022917 0.371075 0.365263 0.025 Uiso 1 1 calc R U . . .
C34 C 0.07609(11) 0.31678(7) 0.6092(2) 0.0206(3) Uani 1 1 d . . . . .
C35 C 0.16432(13) 0.29340(7) 0.7382(2) 0.0229(3) Uani 1 1 d . . . . .
H35 H 0.157983 0.269082 0.849416 0.027 Uiso 1 1 calc R U . . .
C36 C 0.26220(12) 0.30574(7) 0.7040(2) 0.0209(3) Uani 1 1 d . . . . .
H36 H 0.323083 0.289963 0.792576 0.025 Uiso 1 1 calc R U . . .
C41 C 0.24999(10) 0.53216(7) 0.74847(19) 0.0155(3) Uani 1 1 d . . . . .
C42 C 0.24124(11) 0.59880(7) 0.7351(2) 0.0197(3) Uani 1 1 d . . . . .
H42 H 0.270323 0.622029 0.644105 0.024 Uiso 1 1 calc R U . . .
C43 C 0.18891(12) 0.63008(7) 0.8584(2) 0.0216(3) Uani 1 1 d . . . . .
H43 H 0.181817 0.675294 0.848920 0.026 Uiso 1 1 calc R U . . .
C44 C 0.14665(11) 0.59810(7) 0.9946(2) 0.0197(3) Uani 1 1 d . . . . .
H44 H 0.111162 0.620799 1.077059 0.024 Uiso 1 1 calc R U . . .
C45 C 0.15741(10) 0.53190(7) 1.00784(19) 0.0170(3) Uani 1 1 d . . . . .
C46 C 0.20797(10) 0.49897(7) 0.88393(19) 0.0161(3) Uani 1 1 d . . . . .
H46 H 0.213764 0.453667 0.891998 0.019 Uiso 1 1 calc R U . . .
C47 C 0.07160(12) 0.52768(7) 1.2719(2) 0.0218(3) Uani 1 1 d . . . . .
H47A H 0.121465 0.557745 1.350707 0.033 Uiso 1 1 calc R U . . .
H47B H 0.049345 0.496550 1.358541 0.033 Uiso 1 1 calc R U . . .
H47C H 0.010518 0.551240 1.198130 0.033 Uiso 1 1 calc R U . . .
C51 C 0.60811(17) 0.24298(10) 0.6051(4) 0.0517(5) Uani 1 1 d . . . . .
H51A H 0.622044 0.280977 0.533269 0.078 Uiso 1 1 calc R U . . .
H51B H 0.614878 0.204494 0.529062 0.078 Uiso 1 1 calc R U . . .
H51C H 0.658487 0.241043 0.732459 0.078 Uiso 1 1 calc R U . . .

loop_
_atom_site_aniso_label
_atom_site_aniso_U_11
_atom_site_aniso_U_22
_atom_site_aniso_U_33
_atom_site_aniso_U_23
_atom_site_aniso_U_13
_atom_site_aniso_U_12
Cl3 0.0253(2) 0.0211(2) 0.0434(2) 0.00035(15) 0.02149(17) -0.00200(13)
O4 0.0235(5) 0.0205(5) 0.0196(5) 0.0003(4) 0.0125(4) 0.0010(4)
O51 0.0317(7) 0.0229(6) 0.1025(12) 0.0264(7) 0.0272(7) 0.0076(5)
N1 0.0207(6) 0.0154(6) 0.0182(6) -0.0004(4) 0.0105(5) -0.0017(4)
N2 0.0185(6) 0.0153(6) 0.0205(6) -0.0004(5) 0.0081(5) -0.0023(4)
N3 0.0169(6) 0.0139(6) 0.0230(6) 0.0038(5) 0.0075(5) 0.0015(4)
N4 0.0201(6) 0.0113(6) 0.0178(6) 0.0007(4) 0.0086(5) 0.0009(4)
N5 0.0173(6) 0.0144(6) 0.0179(6) 0.0006(4) 0.0051(5) -0.0008(4)
N7 0.0167(6) 0.0162(6) 0.0173(6) 0.0009(4) 0.0051(4) -0.0020(4)
C3 0.0135(6) 0.0148(7) 0.0180(6) -0.0006(5) 0.0043(5) -0.0019(5)
C3A 0.0131(6) 0.0153(7) 0.0166(6) -0.0005(5) 0.0037(5) -0.0015(5)
C4 0.0127(6) 0.0150(7) 0.0162(6) -0.0005(5) 0.0030(5) -0.0002(5)
C6 0.0173(7) 0.0143(6) 0.0186(6) 0.0012(5) 0.0040(5) -0.0008(5)
C7A 0.0133(6) 0.0160(7) 0.0160(6) -0.0004(5) 0.0032(5) -0.0018(5)
C31 0.0199(7) 0.0110(6) 0.0200(7) -0.0022(5) 0.0091(5) -0.0010(5)
C32 0.0217(7) 0.0140(6) 0.0201(7) 0.0020(5) 0.0073(5) -0.0019(5)
C33 0.0197(7) 0.0151(7) 0.0270(7) 0.0003(6) 0.0065(6) 0.0005(5)
C34 0.0223(7) 0.0142(7) 0.0301(8) -0.0022(6) 0.0157(6) -0.0010(5)
C35 0.0304(8) 0.0169(7) 0.0258(7) 0.0036(6) 0.0153(6) 0.0009(6)
C36 0.0241(7) 0.0171(7) 0.0227(7) 0.0040(6) 0.0080(6) 0.0027(6)
C41 0.0137(6) 0.0173(7) 0.0151(6) -0.0023(5) 0.0026(5) 0.0009(5)
C42 0.0242(7) 0.0170(7) 0.0197(7) 0.0014(5) 0.0086(6) 0.0007(6)
C43 0.0275(8) 0.0146(7) 0.0238(7) 0.0001(6) 0.0078(6) 0.0041(6)
C44 0.0204(7) 0.0210(7) 0.0188(7) -0.0025(6) 0.0064(5) 0.0046(6)
C45 0.0143(6) 0.0203(7) 0.0159(6) 0.0003(5) 0.0026(5) -0.0007(5)
C46 0.0156(7) 0.0153(7) 0.0173(6) -0.0007(5) 0.0034(5) -0.0002(5)
C47 0.0225(7) 0.0247(7) 0.0209(7) -0.0029(6) 0.0108(6) 0.0004(6)
C51 0.0479(12) 0.0375(11) 0.0761(15) 0.0021(10) 0.0274(11) 0.0059(9)

loop_
_atom_type_symbol
_atom_type_description
_atom_type_scat_dispersion_real
_atom_type_scat_dispersion_imag
_atom_type_scat_source
C C 0.0181 0.0091 'International Tables Vol C Tables 4.2.6.8 and 6.1.1.4'
H H 0.0000 0.0000 'International Tables Vol C Tables 4.2.6.8 and 6.1.1.4'
Cl Cl 0.3639 0.7018 'International Tables Vol C Tables 4.2.6.8 and 6.1.1.4'
N N 0.0311 0.0180 'International Tables Vol C Tables 4.2.6.8 and 6.1.1.4'
O O 0.0492 0.0322 'International Tables Vol C Tables 4.2.6.8 and 6.1.1.4'

loop_
_exptl_crystal_face_index_h
_exptl_crystal_face_index_k
_exptl_crystal_face_index_l
_exptl_crystal_face_perp_dist
-2 -1 5 0.0803
3 13 0 0.0373
-1 13 0 0.0417
-8 -3 0 0.0385
1 1 -5 0.0877
3 8 -3 0.0621
8 6 0 0.0297
3 -13 0 0.0332
-5 -3 -3 0.0613
-2 13 -1 0.0298
-7 -6 -1 0.0402
-8 5 0 0.0354
-6 -9 0 0.0360
-8 -5 2 0.0523
2 0 4 0.0679
6 -1 2 0.0439
8 -4 0 0.0308

loop_
_geom_angle_atom_site_label_1
_geom_angle_atom_site_label_2
_geom_angle_atom_site_label_3
_geom_angle
_geom_angle_site_symmetry_1
_geom_angle_site_symmetry_3
_geom_angle_publ_flag
C45 O4 C47 116.67(11) . . ?
C51 O51 H5O 110(2) . . ?
C7A N1 N2 111.10(11) . . ?
C7A N1 H1N 128.2(12) . . ?
N2 N1 H1N 120.7(12) . . ?
C3 N2 N1 106.21(11) . . ?
C3 N3 C31 123.71(12) . . ?
C3 N3 H3N 116.7(12) . . ?
C31 N3 H3N 116.7(12) . . ?
C4 N4 C41 131.34(12) . . ?
C4 N4 H4N 116.2(11) . . ?
C41 N4 H4N 112.3(11) . . ?
C4 N5 C6 117.81(12) . . ?
C6 N7 C7A 111.67(11) . . ?
N2 C3 N3 121.02(12) . . ?
N2 C3 C3A 110.63(12) . . ?
N3 C3 C3A 128.06(12) . . ?
C7A C3A C4 116.10(12) . . ?
C7A C3A C3 104.22(12) . . ?
C4 C3A C3 139.58(13) . . ?
N5 C4 N4 120.60(12) . . ?
N5 C4 C3A 119.25(12) . . ?
N4 C4 C3A 120.14(12) . . ?
N7 C6 N5 129.50(13) . . ?
N7 C6 H6 115.2 . . ?
N5 C6 H6 115.2 . . ?
N1 C7A N7 126.54(12) . . ?
N1 C7A C3A 107.83(12) . . ?
N7 C7A C3A 125.61(12) . . ?
C32 C31 N3 122.68(12) . . ?
C32 C31 C36 119.08(13) . . ?
N3 C31 C36 118.24(13) . . ?
C33 C32 C31 120.38(13) . . ?
C33 C32 H32 119.8 . . ?
C31 C32 H32 119.8 . . ?
C34 C33 C32 119.52(13) . . ?
C34 C33 H33 120.2 . . ?
C32 C33 H33 120.2 . . ?
C35 C34 C33 121.06(13) . . ?
C35 C34 Cl3 119.13(11) . . ?
C33 C34 Cl3 119.80(12) . . ?
C34 C35 C36 119.48(13) . . ?
C34 C35 H35 120.3 . . ?
C36 C35 H35 120.3 . . ?
C35 C36 C31 120.40(14) . . ?
C35 C36 H36 119.8 . . ?
C31 C36 H36 119.8 . . ?
C46 C41 C42 120.18(13) . . ?
C46 C41 N4 115.93(12) . . ?
C42 C41 N4 123.88(13) . . ?
C43 C42 C41 118.18(13) . . ?
C43 C42 H42 120.9 . . ?
C41 C42 H42 120.9 . . ?
C44 C43 C42 122.69(13) . . ?
C44 C43 H43 118.7 . . ?
C42 C43 H43 118.7 . . ?
C43 C44 C45 118.35(13) . . ?
C43 C44 H44 120.8 . . ?
C45 C44 H44 120.8 . . ?
O4 C45 C44 124.12(12) . . ?
O4 C45 C46 115.51(12) . . ?
C44 C45 C46 120.37(13) . . ?
C41 C46 C45 120.22(13) . . ?
C41 C46 H46 119.9 . . ?
C45 C46 H46 119.9 . . ?
O4 C47 H47A 109.5 . . ?
O4 C47 H47B 109.5 . . ?
H47A C47 H47B 109.5 . . ?
O4 C47 H47C 109.5 . . ?
H47A C47 H47C 109.5 . . ?
H47B C47 H47C 109.5 . . ?
O51 C51 H51A 109.5 . . ?
O51 C51 H51B 109.5 . . ?
H51A C51 H51B 109.5 . . ?
O51 C51 H51C 109.5 . . ?
H51A C51 H51C 109.5 . . ?
H51B C51 H51C 109.5 . . ?

loop_
_geom_bond_atom_site_label_1
_geom_bond_atom_site_label_2
_geom_bond_distance
_geom_bond_site_symmetry_2
_geom_bond_publ_flag
Cl3 C34 1.7480(14) . ?
O4 C45 1.3685(17) . ?
O4 C47 1.4316(17) . ?
O51 C51 1.387(2) . ?
O51 H5O 0.839(10) . ?
N1 C7A 1.3407(18) . ?
N1 N2 1.3748(16) . ?
N1 H1N 0.877(9) . ?
N2 C3 1.3269(18) . ?
N3 C3 1.3896(18) . ?
N3 C31 1.4002(18) . ?
N3 H3N 0.869(9) . ?
N4 C4 1.3574(18) . ?
N4 C41 1.4144(17) . ?
N4 H4N 0.874(9) . ?
N5 C4 1.3419(18) . ?
N5 C6 1.3429(18) . ?
N7 C6 1.3250(18) . ?
N7 C7A 1.3569(18) . ?
C3 C3A 1.4257(19) . ?
C3A C7A 1.3976(19) . ?
C3A C4 1.4175(19) . ?
C6 H6 0.9500 . ?
C31 C32 1.396(2) . ?
C31 C36 1.400(2) . ?
C32 C33 1.389(2) . ?
C32 H32 0.9500 . ?
C33 C34 1.383(2) . ?
C33 H33 0.9500 . ?
C34 C35 1.383(2) . ?
C35 C36 1.387(2) . ?
C35 H35 0.9500 . ?
C36 H36 0.9500 . ?
C41 C46 1.3901(19) . ?
C41 C42 1.398(2) . ?
C42 C43 1.387(2) . ?
C42 H42 0.9500 . ?
C43 C44 1.383(2) . ?
C43 H43 0.9500 . ?
C44 C45 1.391(2) . ?
C44 H44 0.9500 . ?
C45 C46 1.393(2) . ?
C46 H46 0.9500 . ?
C47 H47A 0.9800 . ?
C47 H47B 0.9800 . ?
C47 H47C 0.9800 . ?
C51 H51A 0.9800 . ?
C51 H51B 0.9800 . ?
C51 H51C 0.9800 . ?

loop_
_geom_torsion_atom_site_label_1
_geom_torsion_atom_site_label_2
_geom_torsion_atom_site_label_3
_geom_torsion_atom_site_label_4
_geom_torsion
_geom_torsion_site_symmetry_1
_geom_torsion_site_symmetry_2
_geom_torsion_site_symmetry_3
_geom_torsion_site_symmetry_4
_geom_torsion_publ_flag
C7A N1 N2 C3 -1.02(15) . . . . ?
N1 N2 C3 N3 -173.27(12) . . . . ?
N1 N2 C3 C3A 1.06(15) . . . . ?
C31 N3 C3 N2 -126.63(14) . . . . ?
C31 N3 C3 C3A 60.1(2) . . . . ?
N2 C3 C3A C7A -0.73(15) . . . . ?
N3 C3 C3A C7A 173.10(13) . . . . ?
N2 C3 C3A C4 -176.62(15) . . . . ?
N3 C3 C3A C4 -2.8(3) . . . . ?
C6 N5 C4 N4 177.80(12) . . . . ?
C6 N5 C4 C3A -1.48(18) . . . . ?
C41 N4 C4 N5 5.6(2) . . . . ?
C41 N4 C4 C3A -175.17(13) . . . . ?
C7A C3A C4 N5 2.34(18) . . . . ?
C3 C3A C4 N5 177.90(15) . . . . ?
C7A C3A C4 N4 -176.95(12) . . . . ?
C3 C3A C4 N4 -1.4(2) . . . . ?
C7A N7 C6 N5 1.7(2) . . . . ?
C4 N5 C6 N7 -0.7(2) . . . . ?
N2 N1 C7A N7 178.97(12) . . . . ?
N2 N1 C7A C3A 0.57(15) . . . . ?
C6 N7 C7A N1 -178.71(13) . . . . ?
C6 N7 C7A C3A -0.59(18) . . . . ?
C4 C3A C7A N1 177.11(11) . . . . ?
C3 C3A C7A N1 0.08(14) . . . . ?
C4 C3A C7A N7 -1.3(2) . . . . ?
C3 C3A C7A N7 -178.34(12) . . . . ?
C3 N3 C31 C32 13.0(2) . . . . ?
C3 N3 C31 C36 -167.18(13) . . . . ?
N3 C31 C32 C33 177.72(13) . . . . ?
C36 C31 C32 C33 -2.1(2) . . . . ?
C31 C32 C33 C34 -0.3(2) . . . . ?
C32 C33 C34 C35 2.3(2) . . . . ?
C32 C33 C34 Cl3 -176.36(11) . . . . ?
C33 C34 C35 C36 -2.1(2) . . . . ?
Cl3 C34 C35 C36 176.66(11) . . . . ?
C34 C35 C36 C31 -0.3(2) . . . . ?
C32 C31 C36 C35 2.4(2) . . . . ?
N3 C31 C36 C35 -177.44(13) . . . . ?
C4 N4 C41 C46 174.64(13) . . . . ?
C4 N4 C41 C42 -5.2(2) . . . . ?
C46 C41 C42 C43 -0.7(2) . . . . ?
N4 C41 C42 C43 179.13(13) . . . . ?
C41 C42 C43 C44 0.9(2) . . . . ?
C42 C43 C44 C45 0.1(2) . . . . ?
C47 O4 C45 C44 -2.49(19) . . . . ?
C47 O4 C45 C46 177.75(12) . . . . ?
C43 C44 C45 O4 179.12(13) . . . . ?
C43 C44 C45 C46 -1.1(2) . . . . ?
C42 C41 C46 C45 -0.3(2) . . . . ?
N4 C41 C46 C45 179.81(11) . . . . ?
O4 C45 C46 C41 -178.95(11) . . . . ?
C44 C45 C46 C41 1.3(2) . . . . ?
